data_4115910
loop_
_publ_author_name
'Hiroyuki Furuta'
'Hiromitsu Maeda'
'Atsuhiro Osuka'

_publ_contact_author_address
;
    Department of Chemistry, graduate School of Science, Kyoto University,
Kyoto-606-8502, Japan
;
_publ_contact_author_email ' hfuruta@kuchem.kyoto-u.ac.jp '
_publ_contact_author_fax ' 81-75-753-3970 '
_publ_contact_author_name ' Hiroyuki Furuta'
_publ_contact_author_phone ' 81-75-753-4010 '
_publ_section_title
;
 Doubly N-Confused Porphyrin: A New Complexing Agent Capable of
 Stabilizing Higher Oxidation States
;
_journal_name_full 'Journal of the American Chemical Society'
_journal_page_first 803
_journal_page_last 807
_journal_paper_doi 10.1021/ja992679g
_journal_volume 122
_journal_year 2000
_chemical_formula_moiety 'C46 H11 Cu F20 N4 O '
_chemical_formula_sum 'C46 H11 Cu F20 N4 O'
_chemical_formula_weight 1079.13
_space_group_IT_number 14
_symmetry_cell_setting monoclinic
_symmetry_Int_Tables_number 14
_symmetry_space_group_name_Hall '-P 2yn'
_symmetry_space_group_name_H-M 'P 1 21/n 1'
_cell_angle_alpha 90
_cell_angle_beta 107.69(1)
_cell_angle_gamma 90
_cell_formula_units_Z 4
_cell_length_a 18.583(3)
_cell_length_b 8.395(1)
_cell_length_c 27.732(3)
_cell_measurement_reflns_used 44694
_cell_measurement_temperature 203.2
_cell_measurement_theta_max 27.5
_cell_measurement_theta_min 1.6
_cell_volume 4121.7(10)
_computing_cell_refinement 'MSC/AFC Diffractometer Control'
_computing_data_collection 'MSC/AFC Diffractometer Control'
_computing_data_reduction 'teXsan for Windows (MSC, 1997)'
_computing_publication_material 'teXsan for Windows (MSC, 1997)'
_computing_structure_refinement 'teXsan for Windows (MSC, 1997)'
_diffrn_ambient_temperature 203.2
_diffrn_measurement_device RAXIS-RAPID
_diffrn_orient_matrix_UB_11 -0.04758
_diffrn_orient_matrix_UB_12 0.06378
_diffrn_orient_matrix_UB_13 -0.01186
_diffrn_orient_matrix_UB_21 -0.02477
_diffrn_orient_matrix_UB_22 -0.08892
_diffrn_orient_matrix_UB_23 -0.02309
_diffrn_orient_matrix_UB_31 -0.01767
_diffrn_orient_matrix_UB_32 -0.04709
_diffrn_orient_matrix_UB_33 0.02754
_diffrn_radiation_detector 'scintillation counter'
_diffrn_radiation_monochromator graphite
_diffrn_radiation_source 'X-ray tube'
_diffrn_radiation_type 'Mo K\a'
_diffrn_radiation_wavelength 0.7107
_diffrn_reflns_av_R_equivalents 0.04124
_diffrn_reflns_limit_h_max -100
_diffrn_reflns_limit_h_min 100
_diffrn_reflns_limit_k_max -100
_diffrn_reflns_limit_k_min 100
_diffrn_reflns_limit_l_max -100
_diffrn_reflns_limit_l_min 100
_diffrn_reflns_number 37169
_diffrn_reflns_reduction_process 'Lp corrections applied'
_diffrn_reflns_theta_max 27.48
_diffrn_reflns_theta_min 0.00
_diffrn_standards_decay_% 0.00
_diffrn_standards_interval_count 0
_diffrn_standards_number 0
_exptl_absorpt_coefficient_mu 0.665
_exptl_absorpt_correction_T_max 1.095
_exptl_absorpt_correction_T_min 0.894
_exptl_crystal_colour blue
_exptl_crystal_density_diffrn 1.739
_exptl_crystal_description prismatic
_exptl_crystal_F_000 2128.00
_exptl_crystal_size_max 0.40
_exptl_crystal_size_mid 0.40
_exptl_crystal_size_min 0.10
_refine_diff_density_max 1.02
_refine_diff_density_min -0.77
_refine_ls_extinction_coef 0.000000386
_refine_ls_extinction_expression 'equ(3) Acta Cryst.(1968) A24, p213.'
_refine_ls_extinction_method 'Zachariasen (1967)'
_refine_ls_goodness_of_fit_all 1.299
_refine_ls_goodness_of_fit_ref 1.299
_refine_ls_hydrogen_treatment noref
_refine_ls_matrix_type full
_refine_ls_number_constraints 0
_refine_ls_number_parameters 650
_refine_ls_number_reflns 6735
_refine_ls_number_restraints 0
_refine_ls_R_factor_all 0.0587
_refine_ls_R_factor_gt 0.0587
_refine_ls_shift/su_max 0.0009
_refine_ls_shift/su_mean 0.0000
_refine_ls_structure_factor_coef F
_refine_ls_weighting_details 'w = 1/[\s^2^(Fo) + 0.00325|Fo|^2^]'
_refine_ls_weighting_scheme sigma
_refine_ls_wR_factor_all 0.0919
_refine_ls_wR_factor_ref 0.0919
_reflns_number_gt 6735
_reflns_number_total 9431
_reflns_threshold_expression I>2.00\s(I)
_cod_data_source_file ja992679g_1.cif
_cod_data_source_block '_Cu-N2CP'
_cod_original_cell_volume 4121.5(9)
_cod_original_sg_symbol_H-M 'P 21/n '
_cod_original_formula_sum 'C46 H11 Cu F20 N4 O '
_cod_database_code 4115910

loop_
_symmetry_equiv_pos_as_xyz
'   +x,   +y,   +z'
1/2-x,1/2+y,1/2-z
'   -x,   -y,   -z'
1/2+x,1/2-y,1/2+z

loop_
_atom_site_label
_atom_site_fract_x
_atom_site_fract_y
_atom_site_fract_z
_atom_site_U_iso_or_equiv
_atom_site_occupancy
_atom_site_adp_type
_atom_site_calc_flag
Cu(1) 0.50536(2) 0.11248(6) 0.75885(2) 0.0257(1) 1.000 Uani d
F(1) 0.6295(2) -0.4183(4) 0.8663(1) 0.072(1) 1.000 Uani d
F(2) 0.6552(3) -0.6280(6) 0.9430(2) 0.130(2) 1.000 Uani d
F(3) 0.6119(3) -0.5566(7) 1.0266(2) 0.141(2) 1.000 Uani d
F(4) 0.5371(3) -0.2831(7) 1.0296(1) 0.117(2) 1.000 Uani d
F(5) 0.5087(2) -0.0772(4) 0.9524(1) 0.064(1) 1.000 Uani d
F(6) 0.2307(2) 0.1266(3) 0.8091(1) 0.0492(8) 1.000 Uani d
F(7) 0.0824(2) 0.0884(4) 0.7916(1) 0.071(1) 1.000 Uani d
F(8) -0.0025(1) -0.0473(5) 0.7025(2) 0.085(1) 1.000 Uani d
F(9) 0.0630(2) -0.1350(5) 0.6328(1) 0.084(1) 1.000 Uani d
F(10) 0.2118(2) -0.0908(4) 0.6492(1) 0.0527(8) 1.000 Uani d
F(11) 0.4113(3) 0.1146(6) 0.5562(2) 0.109(2) 1.000 Uani d
F(12) 0.3742(4) 0.241(1) 0.4618(1) 0.173(3) 1.000 Uani d
F(13) 0.3813(3) 0.5671(8) 0.4496(1) 0.140(2) 1.000 Uani d
F(14) 0.4355(4) 0.7460(7) 0.5298(2) 0.147(2) 1.000 Uani d
F(15) 0.4745(3) 0.6233(5) 0.6237(2) 0.101(1) 1.000 Uani d
F(16) 0.7924(2) 0.1319(4) 0.7294(1) 0.0521(8) 1.000 Uani d
F(17) 0.9357(2) 0.2288(4) 0.7546(1) 0.072(1) 1.000 Uani d
F(18) 0.9934(2) 0.4174(4) 0.8367(2) 0.078(1) 1.000 Uani d
F(19) 0.9037(2) 0.5119(4) 0.8923(1) 0.073(1) 1.000 Uani d
F(20) 0.7591(2) 0.4186(4) 0.8670(1) 0.0537(8) 1.000 Uani d
O(0) 0.2991(2) 0.3651(4) 0.5985(1) 0.0395(8) 1.000 Uani d
N(1) 0.5987(2) 0.0580(4) 0.8127(1) 0.0302(8) 1.000 Uani d
N(2) 0.3493(2) -0.1290(4) 0.8128(1) 0.0291(8) 1.000 Uani d
N(3) 0.2817(2) 0.2265(4) 0.6670(1) 0.0309(8) 1.000 Uani d
N(4) 0.5628(2) 0.2289(4) 0.7218(1) 0.0298(8) 1.000 Uani d
C(1) 0.6695(2) 0.1173(5) 0.8185(1) 0.0308(9) 1.000 Uani d
C(2) 0.7232(2) 0.0517(6) 0.8632(1) 0.036(1) 1.000 Uani d
C(3) 0.6854(2) -0.0504(6) 0.8837(2) 0.039(1) 1.000 Uani d
C(4) 0.6079(2) -0.0464(5) 0.8537(1) 0.033(1) 1.000 Uani d
C(5) 0.5501(2) -0.1284(5) 0.8633(1) 0.031(1) 1.000 Uani d
C(6) 0.4743(2) -0.1064(5) 0.8340(1) 0.0291(9) 1.000 Uani d
C(7) 0.4134(2) -0.1793(5) 0.8454(1) 0.0310(9) 1.000 Uani d
C(8) 0.3658(2) -0.0224(5) 0.7790(1) 0.0283(9) 1.000 Uani d
C(9) 0.4439(2) -0.0074(5) 0.7911(1) 0.0295(9) 1.000 Uani d
C(10) 0.3089(2) 0.0503(5) 0.7397(1) 0.0289(9) 1.000 Uani d
C(11) 0.3333(2) 0.1464(5) 0.7080(1) 0.0276(9) 1.000 Uani d
C(12) 0.3245(2) 0.2819(5) 0.6415(1) 0.0311(9) 1.000 Uani d
C(13) 0.4052(2) 0.2492(5) 0.6644(1) 0.032(1) 1.000 Uani d
C(14) 0.4103(2) 0.1690(5) 0.7093(1) 0.0299(9) 1.000 Uani d
C(15) 0.4629(2) 0.2998(5) 0.6448(1) 0.033(1) 1.000 Uani d
C(16) 0.5369(2) 0.2938(5) 0.6735(1) 0.033(1) 1.000 Uani d
C(17) 0.5991(2) 0.3626(6) 0.6597(1) 0.040(1) 1.000 Uani d
C(18) 0.6604(2) 0.3479(6) 0.6991(2) 0.037(1) 1.000 Uani d
C(19) 0.6393(2) 0.2622(5) 0.7379(1) 0.031(1) 1.000 Uani d
C(20) 0.6893(2) 0.2171(5) 0.7844(1) 0.032(1) 1.000 Uani d
C(21) 0.5683(2) -0.2424(6) 0.9065(2) 0.039(1) 1.000 Uani d
C(22) 0.6058(3) -0.3817(7) 0.9063(2) 0.058(2) 1.000 Uani d
C(23) 0.6205(4) -0.4901(8) 0.9457(3) 0.083(2) 1.000 Uani d
C(24) 0.5981(4) -0.454(1) 0.9878(3) 0.086(2) 1.000 Uani d
C(25) 0.5608(4) -0.318(1) 0.9895(2) 0.075(2) 1.000 Uani d
C(26) 0.5455(3) -0.2117(7) 0.9493(2) 0.052(1) 1.000 Uani d
C(27) 0.2270(2) 0.0189(5) 0.7300(1) 0.032(1) 1.000 Uani d
C(28) 0.1911(2) 0.0611(6) 0.7655(2) 0.037(1) 1.000 Uani d
C(29) 0.1139(3) 0.0413(6) 0.7564(2) 0.049(1) 1.000 Uani d
C(30) 0.0723(2) -0.0249(7) 0.7122(2) 0.058(2) 1.000 Uani d
C(31) 0.1046(3) -0.0734(7) 0.6768(2) 0.053(1) 1.000 Uani d
C(32) 0.1819(2) -0.0480(6) 0.6853(2) 0.041(1) 1.000 Uani d
C(33) 0.2187(3) 0.3897(7) 0.5787(2) 0.051(1) 1.000 Uani d
C(34) 0.2027(4) 0.461(1) 0.5278(2) 0.080(2) 1.000 Uani d
C(35) 0.4446(2) 0.3679(7) 0.5931(2) 0.045(1) 1.000 Uani d
C(36) 0.4204(3) 0.2722(9) 0.5509(2) 0.066(2) 1.000 Uani d
C(37) 0.3997(4) 0.341(1) 0.5018(2) 0.093(3) 1.000 Uani d
C(38) 0.4025(4) 0.501(1) 0.4967(2) 0.086(2) 1.000 Uani d
C(39) 0.4280(4) 0.5936(9) 0.5363(2) 0.084(2) 1.000 Uani d
C(40) 0.4502(3) 0.5241(8) 0.5850(2) 0.067(2) 1.000 Uani d
C(41) 0.7700(2) 0.2712(5) 0.7971(2) 0.037(1) 1.000 Uani d
C(42) 0.8181(2) 0.2278(6) 0.7699(2) 0.043(1) 1.000 Uani d
C(43) 0.8917(2) 0.2760(6) 0.7821(2) 0.050(1) 1.000 Uani d
C(44) 0.9208(2) 0.3709(6) 0.8232(2) 0.055(1) 1.000 Uani d
C(45) 0.8758(3) 0.4192(6) 0.8517(2) 0.050(1) 1.000 Uani d
C(46) 0.8011(2) 0.3697(6) 0.8386(2) 0.040(1) 1.000 Uani d
H(2) 0.7756 0.0762 0.8757 0.043 1.000 Uiso c
H(2) 0.3001 -0.1605 0.8125 0.035 1.000 Uiso c
H(3) 0.7064 -0.1140 0.9129 0.047 1.000 Uiso c
H(7) 0.4174 -0.2527 0.8722 0.037 1.000 Uiso c
H(17) 0.5964 0.4098 0.6281 0.049 1.000 Uiso c
H(18) 0.7094 0.3867 0.7014 0.045 1.000 Uiso c
H(33) 0.1931 0.2907 0.5766 0.061 1.000 Uiso c
H(33) 0.2025 0.4597 0.6003 0.061 1.000 Uiso c
H(34) 0.2262 0.5622 0.5305 0.096 1.000 Uiso c
H(34) 0.2218 0.3933 0.5071 0.096 1.000 Uiso c
H(34) 0.1496 0.4726 0.5132 0.096 1.000 Uiso c

loop_
_atom_site_aniso_label
_atom_site_aniso_U_11
_atom_site_aniso_U_22
_atom_site_aniso_U_33
_atom_site_aniso_U_12
_atom_site_aniso_U_13
_atom_site_aniso_U_23
Cu(1) 0.0138(2) 0.0357(3) 0.0289(2) -0.0005(2) 0.0085(2) 0.0015(2)
F(1) 0.057(2) 0.063(2) 0.101(3) 0.023(2) 0.029(2) 0.005(2)
F(2) 0.109(4) 0.082(3) 0.194(5) 0.043(3) 0.038(4) 0.067(3)
F(3) 0.122(4) 0.163(5) 0.119(4) -0.005(4) 0.008(3) 0.107(4)
F(4) 0.135(4) 0.173(5) 0.049(2) -0.011(4) 0.038(2) 0.036(3)
F(5) 0.070(2) 0.081(2) 0.046(2) -0.001(2) 0.025(1) -0.007(1)
F(6) 0.046(1) 0.056(2) 0.054(1) 0.002(1) 0.028(1) -0.003(1)
F(7) 0.053(2) 0.078(2) 0.106(3) 0.021(2) 0.059(2) 0.027(2)
F(8) 0.017(1) 0.113(3) 0.120(3) -0.004(2) 0.014(2) 0.048(3)
F(9) 0.055(2) 0.108(3) 0.066(2) -0.031(2) -0.018(2) 0.011(2)
F(10) 0.054(2) 0.061(2) 0.039(1) -0.007(1) 0.009(1) -0.002(1)
F(11) 0.138(4) 0.090(3) 0.081(3) 0.018(3) 0.005(3) -0.036(2)
F(12) 0.166(5) 0.283(9) 0.046(2) 0.051(6) -0.003(3) -0.058(4)
F(13) 0.082(3) 0.280(7) 0.047(2) -0.020(4) 0.004(2) 0.067(3)
F(14) 0.191(6) 0.124(5) 0.118(4) -0.015(4) 0.035(4) 0.067(3)
F(15) 0.149(4) 0.062(2) 0.074(2) -0.030(3) 0.011(3) 0.006(2)
F(16) 0.043(1) 0.057(2) 0.064(2) 0.005(1) 0.028(1) -0.001(1)
F(17) 0.037(2) 0.086(2) 0.109(3) 0.014(2) 0.045(2) 0.025(2)
F(18) 0.019(1) 0.076(2) 0.126(3) -0.013(1) 0.006(2) 0.031(2)
F(19) 0.054(2) 0.067(2) 0.078(2) -0.024(2) -0.010(2) 0.003(2)
F(20) 0.040(1) 0.065(2) 0.055(2) 0.000(1) 0.013(1) -0.008(1)
O(0) 0.027(1) 0.056(2) 0.033(1) -0.001(1) 0.005(1) 0.013(1)
N(1) 0.016(1) 0.042(2) 0.034(2) -0.000(1) 0.008(1) 0.003(1)
N(2) 0.019(1) 0.037(2) 0.032(2) -0.002(1) 0.009(1) 0.003(1)
N(3) 0.020(1) 0.040(2) 0.034(2) 0.003(1) 0.010(1) 0.002(1)
N(4) 0.018(1) 0.038(2) 0.034(2) -0.002(1) 0.010(1) 0.001(1)
C(1) 0.019(2) 0.036(2) 0.039(2) -0.000(2) 0.011(1) -0.003(2)
C(2) 0.019(2) 0.049(2) 0.038(2) 0.001(2) 0.005(1) 0.005(2)
C(3) 0.023(2) 0.057(3) 0.034(2) 0.003(2) 0.005(2) 0.006(2)
C(4) 0.019(2) 0.046(2) 0.032(2) -0.001(2) 0.006(1) 0.003(2)
C(5) 0.021(2) 0.040(2) 0.033(2) 0.001(2) 0.009(1) 0.003(2)
C(6) 0.021(2) 0.038(2) 0.028(2) -0.000(2) 0.008(1) 0.001(2)
C(7) 0.023(2) 0.038(2) 0.032(2) -0.002(2) 0.009(1) 0.002(2)
C(8) 0.020(2) 0.035(2) 0.031(2) -0.002(1) 0.009(1) 0.002(2)
C(9) 0.022(2) 0.038(2) 0.030(2) 0.001(2) 0.010(1) 0.002(2)
C(10) 0.016(2) 0.036(2) 0.035(2) 0.000(1) 0.009(1) 0.003(2)
C(11) 0.021(2) 0.033(2) 0.031(2) 0.002(1) 0.009(1) 0.000(1)
C(12) 0.027(2) 0.038(2) 0.029(2) -0.000(2) 0.009(1) -0.001(2)
C(13) 0.023(2) 0.041(2) 0.032(2) -0.002(2) 0.009(1) 0.000(2)
C(14) 0.022(2) 0.039(2) 0.028(2) -0.002(2) 0.008(1) 0.000(2)
C(15) 0.028(2) 0.046(2) 0.027(2) -0.003(2) 0.011(1) 0.002(2)
C(16) 0.023(2) 0.048(2) 0.030(2) -0.005(2) 0.010(1) -0.001(2)
C(17) 0.030(2) 0.063(3) 0.032(2) -0.005(2) 0.015(2) 0.005(2)
C(18) 0.024(2) 0.048(3) 0.044(2) -0.006(2) 0.016(2) 0.003(2)
C(19) 0.020(2) 0.038(2) 0.038(2) -0.002(2) 0.012(1) -0.000(2)
C(20) 0.016(2) 0.042(2) 0.039(2) -0.002(2) 0.009(1) -0.000(2)
C(21) 0.023(2) 0.053(3) 0.038(2) -0.005(2) 0.003(2) 0.010(2)
C(22) 0.037(2) 0.062(3) 0.071(3) 0.004(2) 0.010(2) 0.020(3)
C(23) 0.049(3) 0.066(4) 0.119(6) 0.007(3) 0.004(4) 0.047(4)
C(24) 0.063(4) 0.101(6) 0.078(4) -0.012(4) -0.002(3) 0.054(4)
C(25) 0.071(4) 0.101(5) 0.047(3) -0.016(4) 0.009(3) 0.029(3)
C(26) 0.042(3) 0.074(4) 0.037(2) -0.012(3) 0.008(2) 0.007(2)
C(27) 0.018(2) 0.039(2) 0.040(2) 0.001(2) 0.007(1) 0.008(2)
C(28) 0.024(2) 0.042(2) 0.050(2) 0.005(2) 0.016(2) 0.012(2)
C(29) 0.029(2) 0.055(3) 0.072(3) 0.009(2) 0.027(2) 0.021(3)
C(30) 0.021(2) 0.065(3) 0.082(4) -0.002(2) 0.008(2) 0.034(3)
C(31) 0.032(2) 0.064(3) 0.052(3) -0.012(2) -0.006(2) 0.015(2)
C(32) 0.029(2) 0.048(3) 0.043(2) -0.002(2) 0.008(2) 0.011(2)
C(33) 0.029(2) 0.071(3) 0.047(2) 0.009(2) 0.004(2) 0.018(2)
C(34) 0.054(3) 0.118(6) 0.060(3) 0.008(4) 0.005(3) 0.040(4)
C(35) 0.029(2) 0.074(4) 0.034(2) -0.014(2) 0.011(2) 0.003(2)
C(36) 0.068(4) 0.095(5) 0.031(2) 0.009(3) 0.009(2) -0.011(3)
C(37) 0.064(4) 0.169(9) 0.035(3) 0.015(5) 0.001(3) -0.017(4)
C(38) 0.058(4) 0.161(8) 0.038(3) -0.028(5) 0.015(2) 0.020(4)
C(39) 0.095(5) 0.095(5) 0.058(4) -0.026(4) 0.019(3) 0.032(4)
C(40) 0.066(4) 0.085(4) 0.045(3) -0.021(3) 0.008(3) 0.015(3)
C(41) 0.018(2) 0.042(2) 0.051(2) -0.004(2) 0.012(2) 0.006(2)
C(42) 0.029(2) 0.039(2) 0.062(3) 0.000(2) 0.018(2) 0.009(2)
C(43) 0.025(2) 0.055(3) 0.074(3) 0.007(2) 0.022(2) 0.022(3)
C(44) 0.018(2) 0.055(3) 0.084(4) -0.005(2) 0.006(2) 0.024(3)
C(45) 0.030(2) 0.045(3) 0.063(3) -0.011(2) -0.002(2) 0.011(2)
C(46) 0.025(2) 0.044(2) 0.049(2) -0.000(2) 0.008(2) 0.005(2)

loop_
_atom_type_symbol
_atom_type_oxidation_number
_atom_type_number_in_cell
_atom_type_scat_dispersion_real
_atom_type_scat_dispersion_imag
_atom_type_scat_source
C 0 184 0.002 0.002
;International Tables for Crystallography
(1992, Vol. C, Table 6.1.1.2)
;
H 0 44 0.000 0.000
;International Tables for Crystallography
(1992, Vol. C, Table 6.1.1.2)
;
N 0 16 0.004 0.003
;International Tables for Crystallography
(1992, Vol. C, Table 6.1.1.2)
;
O 0 4 0.008 0.006
;International Tables for Crystallography
(1992, Vol. C, Table 6.1.1.2)
;
F 0 80 0.014 0.010
;International Tables for Crystallography
(1992, Vol. C, Table 6.1.1.2)
;
Cu 0 4 0.263 1.266
;International Tables for Crystallography
(1992, Vol. C, Tables 4.2.6.8 and 6.1.1.1)
;

loop_
_geom_angle_atom_site_label_1
_geom_angle_atom_site_label_2
_geom_angle_atom_site_label_3
_geom_angle
_geom_angle_publ_flag
N(1) Cu(1) N(4) 91.1(1) ?
N(1) Cu(1) C(9) 92.0(1) ?
N(1) Cu(1) C(14) 176.2(2) ?
N(4) Cu(1) C(9) 176.1(1) ?
N(4) Cu(1) C(14) 91.7(1) ?
C(9) Cu(1) C(14) 85.2(2) ?
C(12) O C(33) 117.1(4) ?
Cu(1) N(1) C(1) 126.7(3) ?
Cu(1) N(1) C(4) 128.4(3) ?
C(1) N(1) C(4) 104.9(3) ?
C(7) N(2) C(8) 109.2(3) ?
C(7) N(2) H(2N) 125.4 no
C(8) N(2) H(2N) 125.4 no
C(11) N(3) C(12) 103.3(3) ?
Cu(1) N(4) C(16) 128.3(2) ?
Cu(1) N(4) C(19) 127.1(2) ?
C(16) N(4) C(19) 104.6(3) ?
N(1) C(1) C(2) 110.5(4) ?
N(1) C(1) C(20) 125.6(3) ?
C(2) C(1) C(20) 123.7(3) ?
C(1) C(2) C(3) 107.0(3) ?
C(1) C(2) H(2) 126.5 no
C(3) C(2) H(2) 126.5 no
C(2) C(3) C(4) 107.8(4) ?
C(2) C(3) H(3) 126.1 no
C(4) C(3) H(3) 126.1 no
N(1) C(4) C(3) 109.8(4) ?
N(1) C(4) C(5) 124.2(3) ?
C(3) C(4) C(5) 126.0(4) ?
C(4) C(5) C(6) 121.8(4) ?
C(4) C(5) C(21) 118.8(3) ?
C(6) C(5) C(21) 119.4(4) ?
C(5) C(6) C(7) 123.0(4) ?
C(5) C(6) C(9) 129.3(4) ?
C(7) C(6) C(9) 107.6(3) ?
N(2) C(7) C(6) 108.9(3) ?
N(2) C(7) H(7) 125.5 no
C(6) C(7) H(7) 125.5 no
N(2) C(8) C(9) 108.7(3) ?
N(2) C(8) C(10) 122.2(3) ?
C(9) C(8) C(10) 129.1(4) ?
Cu(1) C(9) C(6) 123.5(3) ?
Cu(1) C(9) C(8) 130.8(3) ?
C(6) C(9) C(8) 105.6(4) ?
C(8) C(10) C(11) 115.9(3) ?
C(8) C(10) C(27) 123.3(4) ?
C(11) C(10) C(27) 120.7(3) ?
N(3) C(11) C(10) 121.4(3) ?
N(3) C(11) C(14) 112.6(3) ?
C(10) C(11) C(14) 125.8(3) ?
O C(12) N(3) 124.3(3) ?
O C(12) C(13) 121.3(4) ?
N(3) C(12) C(13) 114.3(3) ?
C(12) C(13) C(14) 105.1(3) ?
C(12) C(13) C(15) 125.1(3) ?
C(14) C(13) C(15) 129.6(3) ?
Cu(1) C(14) C(11) 132.3(3) ?
Cu(1) C(14) C(13) 123.5(3) ?
C(11) C(14) C(13) 104.2(3) ?
C(13) C(15) C(16) 121.0(4) ?
C(13) C(15) C(35) 120.8(3) ?
C(16) C(15) C(35) 118.1(4) ?
N(4) C(16) C(15) 124.6(4) ?
N(4) C(16) C(17) 110.0(3) ?
C(15) C(16) C(17) 125.2(4) ?
C(16) C(17) C(18) 107.6(4) ?
C(16) C(17) H(17) 126.2 no
C(18) C(17) H(17) 126.2 no
C(17) C(18) C(19) 107.5(4) ?
C(17) C(18) H(18) 126.2 no
C(19) C(18) H(18) 126.3 no
N(4) C(19) C(18) 110.2(3) ?
N(4) C(19) C(20) 125.1(4) ?
C(18) C(19) C(20) 124.7(3) ?
C(1) C(20) C(19) 123.5(3) ?
C(1) C(20) C(41) 118.2(3) ?
C(19) C(20) C(41) 118.2(4) ?
C(5) C(21) C(22) 122.7(5) ?
C(5) C(21) C(26) 120.7(4) ?
C(22) C(21) C(26) 116.6(5) ?
F(1) C(22) C(21) 119.6(5) ?
F(1) C(22) C(23) 117.7(6) ?
C(21) C(22) C(23) 122.7(6) ?
F(2) C(23) C(22) 120.5(8) ?
F(2) C(23) C(24) 120.6(7) ?
C(22) C(23) C(24) 118.9(7) ?
F(3) C(24) C(23) 120.0(7) ?
F(3) C(24) C(25) 119.5(7) ?
C(23) C(24) C(25) 120.4(7) ?
F(4) C(25) C(24) 121.1(6) ?
F(4) C(25) C(26) 118.9(7) ?
C(24) C(25) C(26) 120.0(7) ?
F(5) C(26) C(21) 120.1(4) ?
F(5) C(26) C(25) 118.4(5) ?
C(21) C(26) C(25) 121.4(6) ?
C(10) C(27) C(28) 120.8(3) ?
C(10) C(27) C(32) 122.7(4) ?
C(28) C(27) C(32) 116.5(4) ?
F(6) C(28) C(27) 119.7(4) ?
F(6) C(28) C(29) 118.2(5) ?
C(27) C(28) C(29) 122.0(4) ?
F(7) C(29) C(28) 119.1(4) ?
F(7) C(29) C(30) 121.7(4) ?
C(28) C(29) C(30) 119.2(5) ?
F(8) C(30) C(29) 120.5(6) ?
F(8) C(30) C(31) 118.0(5) ?
C(29) C(30) C(31) 121.4(5) ?
F(9) C(31) C(30) 121.1(4) ?
F(9) C(31) C(32) 119.5(5) ?
C(30) C(31) C(32) 119.3(4) ?
F(10) C(32) C(27) 120.2(4) ?
F(10) C(32) C(31) 118.3(4) ?
C(27) C(32) C(31) 121.5(5) ?
O C(33) C(34) 107.7(5) ?
O C(33) H(33a) 109.9 no
O C(33) H(33b) 109.9 no
C(34) C(33) H(33a) 109.9 no
C(34) C(33) H(33b) 110.0 no
H(33a) C(33) H(33b) 109.4 no
C(33) C(34) H(34a) 109.4 no
C(33) C(34) H(34b) 109.4 no
C(33) C(34) H(34c) 109.3 no
H(34a) C(34) H(34b) 109.7 no
H(34a) C(34) H(34c) 109.5 no
H(34b) C(34) H(34c) 109.5 no
C(15) C(35) C(36) 121.0(5) ?
C(15) C(35) C(40) 122.2(4) ?
C(36) C(35) C(40) 116.8(5) ?
F(11) C(36) C(35) 120.0(5) ?
F(11) C(36) C(37) 119.7(6) ?
C(35) C(36) C(37) 120.1(7) ?
F(12) C(37) C(36) 117.5(9) ?
F(12) C(37) C(38) 122.8(6) ?
C(36) C(37) C(38) 119.6(7) ?
F(13) C(38) C(37) 119.6(7) ?
F(13) C(38) C(39) 119.3(9) ?
C(37) C(38) C(39) 121.1(6) ?
F(14) C(39) C(38) 119.4(7) ?
F(14) C(39) C(40) 121.7(6) ?
C(38) C(39) C(40) 118.8(8) ?
F(15) C(40) C(35) 120.3(5) ?
F(15) C(40) C(39) 116.3(6) ?
C(35) C(40) C(39) 123.4(6) ?
C(20) C(41) C(42) 123.9(4) ?
C(20) C(41) C(46) 120.5(4) ?
C(42) C(41) C(46) 115.6(4) ?
F(16) C(42) C(41) 119.2(4) ?
F(16) C(42) C(43) 117.3(5) ?
C(41) C(42) C(43) 123.5(4) ?
F(17) C(43) C(42) 120.7(5) ?
F(17) C(43) C(44) 119.7(4) ?
C(42) C(43) C(44) 119.6(5) ?
F(18) C(44) C(43) 120.9(5) ?
F(18) C(44) C(45) 119.2(5) ?
C(43) C(44) C(45) 119.9(4) ?
F(19) C(45) C(44) 120.5(4) ?
F(19) C(45) C(46) 119.7(5) ?
C(44) C(45) C(46) 119.7(4) ?
F(20) C(46) C(41) 120.1(4) ?
F(20) C(46) C(45) 118.2(4) ?
C(41) C(46) C(45) 121.7(5) ?

loop_
_geom_bond_atom_site_label_1
_geom_bond_atom_site_label_2
_geom_bond_distance
_geom_bond_publ_flag
Cu(1) N(1) 1.969(3) ?
Cu(1) N(4) 1.954(4) ?
Cu(1) C(9) 1.934(4) ?
Cu(1) C(14) 1.939(3) ?
F(1) C(22) 1.346(8) ?
F(2) C(23) 1.339(9) ?
F(3) C(24) 1.34(1) ?
F(4) C(25) 1.344(8) ?
F(5) C(26) 1.336(7) ?
F(6) C(28) 1.328(5) ?
F(7) C(29) 1.340(7) ?
F(8) C(30) 1.346(5) ?
F(9) C(31) 1.334(6) ?
F(10) C(32) 1.335(6) ?
F(11) C(36) 1.348(9) ?
F(12) C(37) 1.35(1) ?
F(13) C(38) 1.362(8) ?
F(14) C(39) 1.31(1) ?
F(15) C(40) 1.325(7) ?
F(16) C(42) 1.346(5) ?
F(17) C(43) 1.337(7) ?
F(18) C(44) 1.343(5) ?
F(19) C(45) 1.337(6) ?
F(20) C(46) 1.332(6) ?
O C(12) 1.340(5) ?
O C(33) 1.442(5) ?
N(1) C(1) 1.370(5) ?
N(1) C(4) 1.403(5) ?
N(2) C(7) 1.327(4) ?
N(2) C(8) 1.395(5) ?
N(2) H(2N) 0.95 no
N(3) C(11) 1.415(4) ?
N(3) C(12) 1.298(6) ?
N(4) C(16) 1.388(5) ?
N(4) C(19) 1.384(5) ?
C(1) C(2) 1.443(5) ?
C(1) C(20) 1.394(6) ?
C(2) C(3) 1.340(7) ?
C(2) H(2) 0.95 no
C(3) C(4) 1.428(5) ?
C(3) H(3) 0.95 no
C(4) C(5) 1.368(6) ?
C(5) C(6) 1.410(5) ?
C(5) C(21) 1.488(6) ?
C(6) C(7) 1.405(6) ?
C(6) C(9) 1.419(5) ?
C(7) H(7) 0.95 no
C(8) C(9) 1.393(5) ?
C(8) C(10) 1.407(5) ?
C(10) C(11) 1.367(6) ?
C(10) C(27) 1.487(5) ?
C(11) C(14) 1.434(5) ?
C(12) C(13) 1.466(5) ?
C(13) C(14) 1.392(5) ?
C(13) C(15) 1.407(6) ?
C(15) C(16) 1.366(5) ?
C(15) C(35) 1.486(6) ?
C(16) C(17) 1.443(7) ?
C(17) C(18) 1.323(5) ?
C(17) H(17) 0.95 no
C(18) C(19) 1.444(6) ?
C(18) H(18) 0.95 no
C(19) C(20) 1.393(5) ?
C(20) C(41) 1.502(5) ?
C(21) C(22) 1.363(7) ?
C(21) C(26) 1.401(7) ?
C(22) C(23) 1.38(1) ?
C(23) C(24) 1.39(1) ?
C(24) C(25) 1.34(1) ?
C(25) C(26) 1.390(9) ?
C(27) C(28) 1.393(7) ?
C(27) C(32) 1.387(5) ?
C(28) C(29) 1.389(6) ?
C(29) C(30) 1.354(7) ?
C(30) C(31) 1.358(9) ?
C(31) C(32) 1.398(7) ?
C(33) C(34) 1.479(8) ?
C(33) H(33a) 0.95 no
C(33) H(33b) 0.95 no
C(34) H(34a) 0.95 no
C(34) H(34b) 0.95 no
C(34) H(34c) 0.95 no
C(35) C(36) 1.377(7) ?
C(35) C(40) 1.339(9) ?
C(36) C(37) 1.419(9) ?
C(37) C(38) 1.36(2) ?
C(38) C(39) 1.31(1) ?
C(39) C(40) 1.412(9) ?
C(41) C(42) 1.383(7) ?
C(41) C(46) 1.393(6) ?
C(42) C(43) 1.366(6) ?
C(43) C(44) 1.361(7) ?
C(44) C(45) 1.376(8) ?
C(45) C(46) 1.387(6) ?

loop_
_geom_contact_atom_site_label_1
_geom_contact_atom_site_label_2
_geom_contact_distance
_geom_contact_site_symmetry_2
_geom_contact_publ_flag
Cu(1) F(8) 3.057(4) 2_556 no
Cu(1) F(18) 3.122(4) 2_646 no
Cu(1) F(17) 3.458(4) 2_646 no
Cu(1) C(30) 3.564(6) 2_556 no
F(1) F(20) 2.765(5) 1_545 no
F(1) F(8) 2.765(4) 2_546 no
F(1) F(16) 3.417(6) 2_646 no
F(1) F(17) 3.430(5) 2_646 no
F(2) F(20) 3.284(8) 1_545 no
F(2) C(34) 3.585(9) 4_545 no
F(3) F(4) 3.047(7) 3_647 no
F(3) C(25) 3.275(9) 3_647 no
F(3) C(33) 3.478(8) 4_545 no
F(3) F(10) 3.562(6) 4_545 no
F(4) F(9) 2.840(5) 4_545 no
F(4) F(5) 3.223(7) 3_657 no
F(4) C(24) 3.27(1) 3_647 no
F(5) F(5) 3.046(7) 3_657 no
F(6) F(10) 2.713(4) 2_556 no
F(6) C(32) 3.157(6) 2_556 no
F(6) N(3) 3.445(5) 2_546 no
F(6) C(12) 3.487(5) 2_546 no
F(6) O 3.545(4) 2_546 no
F(6) C(33) 3.569(6) 2_546 no
F(7) F(17) 2.859(4) 1_455 no
F(7) F(15) 2.871(7) 2_546 no
F(7) C(13) 3.079(5) 2_546 no
F(7) C(15) 3.255(6) 2_546 no
F(7) C(12) 3.332(5) 2_546 no
F(7) C(14) 3.523(5) 2_546 no
F(8) F(17) 3.128(6) 1_455 no
F(8) N(4) 3.260(5) 2_546 no
F(8) C(22) 3.346(7) 2_556 no
F(8) C(14) 3.470(5) 2_546 no
F(11) F(14) 3.242(8) 1_545 no
F(11) F(18) 3.390(6) 2_646 no
F(11) F(19) 3.409(6) 2_646 no
F(12) F(19) 3.028(8) 4_454 no
F(12) F(20) 3.142(6) 4_454 no
F(12) C(45) 3.345(8) 4_454 no
F(12) C(46) 3.401(6) 4_454 no
F(12) F(14) 3.47(1) 3_666 no
F(13) C(17) 3.216(6) 3_666 no
F(13) C(2) 3.331(5) 4_454 no
F(13) C(3) 3.546(6) 4_454 no
F(14) C(37) 3.51(1) 3_666 no
F(15) F(18) 2.694(5) 2_656 no
F(15) C(44) 2.920(6) 2_656 no
F(15) C(43) 3.272(6) 2_656 no
F(15) F(17) 3.398(5) 2_656 no
F(16) C(18) 3.054(5) 2_646 no
F(16) C(46) 3.071(5) 2_646 no
F(16) F(20) 3.117(4) 2_646 no
F(16) C(41) 3.246(5) 2_646 no
F(16) C(19) 3.372(5) 2_646 no
F(16) C(20) 3.531(5) 2_646 no
F(17) N(1) 3.287(5) 2_656 no
F(17) C(4) 3.428(5) 2_656 no
F(17) C(5) 3.566(6) 2_656 no
F(18) N(4) 3.087(5) 2_656 no
F(18) C(16) 3.207(6) 2_656 no
F(18) C(14) 3.269(6) 2_656 no
F(18) C(15) 3.312(6) 2_656 no
F(18) C(13) 3.369(5) 2_656 no
F(19) C(17) 3.272(6) 2_656 no
F(19) C(16) 3.373(6) 2_656 no
N(1) C(43) 3.583(7) 2_646 no
N(2) N(3) 2.924(5) 2_546 no
N(2) C(28) 3.326(6) 2_546 no
N(2) C(27) 3.337(5) 2_546 no
N(2) C(29) 3.550(7) 2_546 no
N(2) C(32) 3.568(6) 2_546 no
N(3) C(28) 3.328(6) 2_556 no
N(3) C(29) 3.572(6) 2_556 no
N(4) C(44) 3.304(7) 2_646 no
C(2) C(18) 3.585(7) 2_646 no
C(7) C(30) 3.361(7) 2_546 no
C(7) C(31) 3.364(7) 2_546 no
C(7) C(32) 3.539(6) 2_546 no
C(7) C(29) 3.586(7) 2_546 no
C(11) C(29) 3.513(7) 2_556 no
C(12) C(29) 3.478(6) 2_556 no
C(12) C(28) 3.559(6) 2_556 no
C(13) C(29) 3.381(7) 2_556 no
C(14) C(30) 3.320(7) 2_556 no
C(14) C(29) 3.337(7) 2_556 no
C(18) C(42) 3.295(7) 2_656 no
C(38) C(38) 3.57(1) 3_666 no

loop_
_geom_hbond_atom_site_label_D
_geom_hbond_atom_site_label_H
_geom_hbond_atom_site_label_A
_geom_hbond_distance_DH
_geom_hbond_distance_HA
_geom_hbond_distance_DA
_geom_hbond_angle_DHA
_geom_hbond_site_symmetry_A
N(2) H(2N) N(3) 0.95 2.02 2.924(5) 159.4 2_546

loop_
_geom_torsion_atom_site_label_1
_geom_torsion_atom_site_label_2
_geom_torsion_atom_site_label_3
_geom_torsion_atom_site_label_4
_geom_torsion
_geom_torsion_publ_flag
Cu(1) N(1) C(1) C(2) 178.7(3) no
Cu(1) N(1) C(1) C(20) -6.0(6) no
Cu(1) N(1) C(4) C(3) -179.9(3) no
Cu(1) N(1) C(4) C(5) -1.2(6) no
Cu(1) N(4) C(16) C(15) 6.6(6) no
Cu(1) N(4) C(16) C(17) -177.1(3) no
Cu(1) N(4) C(19) C(18) 178.8(3) no
Cu(1) N(4) C(19) C(20) -0.0(6) no
Cu(1) C(9) C(6) C(5) 5.6(6) no
Cu(1) C(9) C(6) C(7) -177.4(3) no
Cu(1) C(9) C(8) N(2) 177.3(3) no
Cu(1) C(9) C(8) C(10) -1.7(7) no
Cu(1) C(14) C(11) N(3) 172.0(3) no
Cu(1) C(14) C(11) C(10) -12.5(7) no
Cu(1) C(14) C(13) C(12) -174.1(3) no
Cu(1) C(14) C(13) C(15) 2.3(7) no
F(1) C(22) C(21) C(5) 1.5(7) no
F(1) C(22) C(21) C(26) -179.8(4) no
F(1) C(22) C(23) F(2) -1.8(8) no
F(1) C(22) C(23) C(24) 178.7(5) no
F(2) C(23) C(22) C(21) 177.6(5) no
F(2) C(23) C(24) F(3) 1(1) no
F(2) C(23) C(24) C(25) -177.5(6) no
F(3) C(24) C(23) C(22) -179.8(6) no
F(3) C(24) C(25) F(4) 0(1) no
F(3) C(24) C(25) C(26) -179.3(6) no
F(4) C(25) C(24) C(23) 178.4(6) no
F(4) C(25) C(26) F(5) 0.9(8) no
F(4) C(25) C(26) C(21) -179.6(5) no
F(5) C(26) C(21) C(5) -1.6(6) no
F(5) C(26) C(21) C(22) 179.7(4) no
F(5) C(26) C(25) C(24) -179.5(6) no
F(6) C(28) C(27) C(10) -1.7(6) no
F(6) C(28) C(27) C(32) -179.6(4) no
F(6) C(28) C(29) F(7) -0.1(7) no
F(6) C(28) C(29) C(30) 179.8(5) no
F(7) C(29) C(28) C(27) -178.2(4) no
F(7) C(29) C(30) F(8) -0.8(8) no
F(7) C(29) C(30) C(31) -179.5(5) no
F(8) C(30) C(29) C(28) 179.2(5) no
F(8) C(30) C(31) F(9) 2.9(8) no
F(8) C(30) C(31) C(32) 178.4(5) no
F(9) C(31) C(30) C(29) -178.4(5) no
F(9) C(31) C(32) F(10) -1.7(7) no
F(9) C(31) C(32) C(27) 178.6(5) no
F(10) C(32) C(27) C(10) 1.6(7) no
F(10) C(32) C(27) C(28) 179.5(4) no
F(10) C(32) C(31) C(30) -177.3(5) no
F(11) C(36) C(35) C(15) 1.6(8) no
F(11) C(36) C(35) C(40) -177.9(6) no
F(11) C(36) C(37) F(12) -3(1) no
F(11) C(36) C(37) C(38) 174.0(7) no
F(12) C(37) C(36) C(35) -178.1(6) no
F(12) C(37) C(38) F(13) -2(1) no
F(12) C(37) C(38) C(39) -179.6(8) no
F(13) C(38) C(37) C(36) -178.9(6) no
F(13) C(38) C(39) F(14) -3(1) no
F(13) C(38) C(39) C(40) -179.7(7) no
F(14) C(39) C(38) C(37) 174.6(8) no
F(14) C(39) C(40) F(15) 4(1) no
F(14) C(39) C(40) C(35) -178.8(7) no
F(15) C(40) C(35) C(15) 1.9(9) no
F(15) C(40) C(35) C(36) -178.6(6) no
F(15) C(40) C(39) C(38) -179.1(7) no
F(16) C(42) C(41) C(20) 0.3(7) no
F(16) C(42) C(41) C(46) 179.6(4) no
F(16) C(42) C(43) F(17) -0.1(7) no
F(16) C(42) C(43) C(44) -178.9(5) no
F(17) C(43) C(42) C(41) 179.4(4) no
F(17) C(43) C(44) F(18) -0.3(8) no
F(17) C(43) C(44) C(45) -179.8(5) no
F(18) C(44) C(43) C(42) 178.6(5) no
F(18) C(44) C(45) F(19) 0.2(8) no
F(18) C(44) C(45) C(46) -178.9(5) no
F(19) C(45) C(44) C(43) 179.7(5) no
F(19) C(45) C(46) F(20) 0.8(7) no
F(19) C(45) C(46) C(41) -179.0(4) no
F(20) C(46) C(41) C(20) -0.9(6) no
F(20) C(46) C(41) C(42) 179.7(4) no
F(20) C(46) C(45) C(44) 180.0(4) no
O C(12) N(3) C(11) 178.9(4) no
O C(12) C(13) C(14) 176.9(4) no
O C(12) C(13) C(15) 0.3(6) no
N(1) Cu(1) N(4) C(16) 172.1(4) no
N(1) Cu(1) N(4) C(19) -6.6(4) no
N(1) Cu(1) C(9) C(6) -7.7(4) no
N(1) Cu(1) C(9) C(8) 174.3(4) no
N(1) Cu(1) C(14) C(11) -35(3) no
N(1) Cu(1) C(14) C(13) 144(2) no
N(1) C(1) C(2) C(3) 1.6(5) no
N(1) C(1) C(20) C(19) -4.0(7) no
N(1) C(1) C(20) C(41) 179.7(4) no
N(1) C(4) C(3) C(2) 1.8(5) no
N(1) C(4) C(5) C(6) -4.2(7) no
N(1) C(4) C(5) C(21) 176.6(4) no
N(2) C(7) C(6) C(5) 176.5(4) no
N(2) C(7) C(6) C(9) -0.7(5) no
N(2) C(8) C(9) C(6) -1.0(4) no
N(2) C(8) C(10) C(11) -177.1(4) no
N(2) C(8) C(10) C(27) -1.0(6) no
N(3) C(11) C(10) C(8) -180.0(4) no
N(3) C(11) C(10) C(27) 3.8(6) no
N(3) C(11) C(14) C(13) -7.1(5) no
N(3) C(12) O C(33) -1.9(6) no
N(3) C(12) C(13) C(14) -1.8(5) no
N(3) C(12) C(13) C(15) -178.5(4) no
N(4) Cu(1) N(1) C(1) 9.4(4) no
N(4) Cu(1) N(1) C(4) -171.6(4) no
N(4) Cu(1) C(9) C(6) 136(2) no
N(4) Cu(1) C(9) C(8) -42(3) no
N(4) Cu(1) C(14) C(11) -172.9(4) no
N(4) Cu(1) C(14) C(13) 6.1(4) no
N(4) C(16) C(15) C(13) 4.9(7) no
N(4) C(16) C(15) C(35) -177.8(4) no
N(4) C(16) C(17) C(18) -3.1(5) no
N(4) C(19) C(18) C(17) -1.8(5) no
N(4) C(19) C(20) C(1) 7.2(7) no
N(4) C(19) C(20) C(41) -176.6(4) no
C(1) N(1) Cu(1) C(9) -172.9(4) no
C(1) N(1) Cu(1) C(14) -128(2) no
C(1) N(1) C(4) C(3) -0.8(5) no
C(1) N(1) C(4) C(5) 178.0(4) no
C(1) C(2) C(3) C(4) -2.0(5) no
C(1) C(20) C(19) C(18) -171.5(4) no
C(1) C(20) C(41) C(42) 113.8(5) no
C(1) C(20) C(41) C(46) -65.5(6) no
C(2) C(1) N(1) C(4) -0.5(5) no
C(2) C(1) C(20) C(19) 170.7(4) no
C(2) C(1) C(20) C(41) -5.6(6) no
C(2) C(3) C(4) C(5) -176.9(5) no
C(3) C(2) C(1) C(20) -173.8(4) no
C(3) C(4) C(5) C(6) 174.4(4) no
C(3) C(4) C(5) C(21) -4.8(7) no
C(4) N(1) Cu(1) C(9) 6.1(4) no
C(4) N(1) Cu(1) C(14) 51(3) no
C(4) N(1) C(1) C(20) 174.8(4) no
C(4) C(5) C(6) C(7) -174.7(4) no
C(4) C(5) C(6) C(9) 1.8(7) no
C(4) C(5) C(21) C(22) -69.2(6) no
C(4) C(5) C(21) C(26) 112.2(5) no
C(5) C(6) C(9) C(8) -176.0(4) no
C(5) C(21) C(22) C(23) -177.8(5) no
C(5) C(21) C(26) C(25) 178.9(5) no
C(6) C(5) C(21) C(22) 111.5(5) no
C(6) C(5) C(21) C(26) -67.1(6) no
C(6) C(7) N(2) C(8) 0.1(5) no
C(6) C(9) Cu(1) C(14) 175.0(4) no
C(6) C(9) C(8) C(10) -179.9(4) no
C(7) N(2) C(8) C(9) 0.6(5) no
C(7) N(2) C(8) C(10) 179.6(4) no
C(7) C(6) C(5) C(21) 4.5(6) no
C(7) C(6) C(9) C(8) 1.0(5) no
C(8) C(9) Cu(1) C(14) -3.0(4) no
C(8) C(10) C(11) C(14) 4.9(6) no
C(8) C(10) C(27) C(28) 64.4(6) no
C(8) C(10) C(27) C(32) -117.8(5) no
C(9) Cu(1) N(4) C(16) 28(3) no
C(9) Cu(1) N(4) C(19) -150(2) no
C(9) Cu(1) C(14) C(11) 9.6(4) no
C(9) Cu(1) C(14) C(13) -171.5(4) no
C(9) C(6) C(5) C(21) -178.9(4) no
C(9) C(8) C(10) C(11) 1.8(6) no
C(9) C(8) C(10) C(27) 177.8(4) no
C(10) C(11) N(3) C(12) -169.8(4) no
C(10) C(11) C(14) C(13) 168.4(4) no
C(10) C(27) C(28) C(29) 176.4(4) no
C(10) C(27) C(32) C(31) -178.7(4) no
C(11) N(3) C(12) C(13) -2.4(5) no
C(11) C(10) C(27) C(28) -119.7(5) no
C(11) C(10) C(27) C(32) 58.1(6) no
C(11) C(14) C(13) C(12) 5.1(4) no
C(11) C(14) C(13) C(15) -178.5(4) no
C(12) O C(33) C(34) -171.3(5) no
C(12) N(3) C(11) C(14) 5.9(4) no
C(12) C(13) C(15) C(16) 166.0(4) no
C(12) C(13) C(15) C(35) -11.2(7) no
C(13) C(12) O C(33) 179.5(4) no
C(13) C(15) C(16) C(17) -170.9(4) no
C(13) C(15) C(35) C(36) -74.1(7) no
C(13) C(15) C(35) C(40) 105.4(6) no
C(14) Cu(1) N(4) C(16) -10.5(4) no
C(14) Cu(1) N(4) C(19) 170.8(4) no
C(14) C(11) C(10) C(27) -171.3(4) no
C(14) C(13) C(15) C(16) -9.8(7) no
C(14) C(13) C(15) C(35) 173.0(4) no
C(15) C(16) N(4) C(19) -174.5(4) no
C(15) C(16) C(17) C(18) 173.2(5) no
C(15) C(35) C(36) C(37) 176.9(5) no
C(15) C(35) C(40) C(39) -175.2(6) no
C(16) N(4) C(19) C(18) -0.1(5) no
C(16) N(4) C(19) C(20) -179.0(4) no
C(16) C(15) C(35) C(36) 108.6(6) no
C(16) C(15) C(35) C(40) -71.9(7) no
C(16) C(17) C(18) C(19) 2.9(5) no
C(17) C(16) N(4) C(19) 1.9(5) no
C(17) C(16) C(15) C(35) 6.4(7) no
C(17) C(18) C(19) C(20) 177.1(4) no
C(18) C(19) C(20) C(41) 4.7(7) no
C(19) C(20) C(41) C(42) -62.6(6) no
C(19) C(20) C(41) C(46) 118.0(5) no
C(20) C(41) C(42) C(43) -179.2(4) no
C(20) C(41) C(46) C(45) 178.9(4) no
C(21) C(22) C(23) C(24) -2.0(9) no
C(21) C(26) C(25) C(24) 0.0(9) no
C(22) C(21) C(26) C(25) 0.2(7) no
C(22) C(23) C(24) C(25) 2(1) no
C(23) C(22) C(21) C(26) 0.8(7) no
C(23) C(24) C(25) C(26) -1(1) no
C(27) C(28) C(29) C(30) 1.8(8) no
C(27) C(32) C(31) C(30) 3.0(8) no
C(28) C(27) C(32) C(31) -0.8(7) no
C(28) C(29) C(30) C(31) 0.5(8) no
C(29) C(28) C(27) C(32) -1.6(7) no
C(29) C(30) C(31) C(32) -2.8(9) no
C(35) C(36) C(37) C(38) -1(1) no
C(35) C(40) C(39) C(38) -2(1) no
C(36) C(35) C(40) C(39) 4.3(9) no
C(36) C(37) C(38) C(39) 4(1) no
C(37) C(36) C(35) C(40) -2.7(9) no
C(37) C(38) C(39) C(40) -2(1) no
C(41) C(42) C(43) C(44) 0.6(8) no
C(41) C(46) C(45) C(44) 0.1(7) no
C(42) C(41) C(46) C(45) -0.5(7) no
C(42) C(43) C(44) C(45) -0.9(8) no
C(43) C(42) C(41) C(46) 0.1(7) no
C(43) C(44) C(45) C(46) 0.6(8) no
